data_7126580
loop_
_publ_author_name
'Karri, Ramesh'
'Das, Ranajit'
'Rai, Rakesh Kumar'
'Gopalakrishnan, Anaswara'
'Roy, Gouriprasanna'

_publ_section_title
;
 Hg-C bond protonolysis by a functional model of bacterial enzyme
 organomercurial lyase MerB.
;
_journal_issue 65
_journal_name_full 'Chemical communications (Cambridge, England)'
_journal_page_first 9280
_journal_page_last 9283
_journal_paper_doi 10.1039/d0cc02232b
_journal_volume 56
_journal_year 2020
_chemical_formula_moiety 'C6 H11 Hg I N2 Se'
_chemical_formula_sum 'C6 H11 Hg I N2 Se'
_chemical_formula_weight 517.62
_space_group_crystal_system monoclinic
_space_group_IT_number 14
_space_group_name_Hall '-P 2yn'
_space_group_name_H-M_alt 'P 1 21/n 1'
_atom_sites_solution_hydrogens geom
_audit_creation_method SHELXL-2014/7
_audit_update_record
;
2019-06-09 deposited with the CCDC.	2020-05-20 downloaded from the CCDC.
;
_cell_angle_alpha 90
_cell_angle_beta 91.293(2)
_cell_angle_gamma 90
_cell_formula_units_Z 4
_cell_length_a 8.9682(5)
_cell_length_b 10.5369(5)
_cell_length_c 11.8452(6)
_cell_measurement_reflns_used 8544
_cell_measurement_temperature 295(2)
_cell_measurement_theta_max 26.38
_cell_measurement_theta_min 3.42
_cell_volume 1119.05(10)
_computing_cell_refinement 'Bruker SAINT'
_computing_data_collection 'Bruker APEX2'
_computing_data_reduction 'Bruker SAINT'
_computing_molecular_graphics 'Bruker SHELXTL'
_computing_publication_material 'Bruker SHELXTL'
_computing_structure_refinement 'SHELXL-2014/7 (Sheldrick, 2014)'
_computing_structure_solution 'SHELXS-97 (Sheldrick 2008)'
_diffrn_ambient_temperature 295(2)
_diffrn_measured_fraction_theta_full 0.992
_diffrn_measured_fraction_theta_max 0.992
_diffrn_measurement_device_type 'Bruker PHOTON100 CMOS'
_diffrn_measurement_method '\f and \w scans'
_diffrn_radiation_type MoK\a
_diffrn_radiation_wavelength 0.71073
_diffrn_reflns_av_R_equivalents 0.0717
_diffrn_reflns_av_unetI/netI 0.0310
_diffrn_reflns_Laue_measured_fraction_full 0.992
_diffrn_reflns_Laue_measured_fraction_max 0.992
_diffrn_reflns_limit_h_max 10
_diffrn_reflns_limit_h_min -10
_diffrn_reflns_limit_k_max 12
_diffrn_reflns_limit_k_min -12
_diffrn_reflns_limit_l_max 14
_diffrn_reflns_limit_l_min -14
_diffrn_reflns_number 15180
_diffrn_reflns_point_group_measured_fraction_full 0.992
_diffrn_reflns_point_group_measured_fraction_max 0.992
_diffrn_reflns_theta_full 25.242
_diffrn_reflns_theta_max 25.679
_diffrn_reflns_theta_min 3.418
_diffrn_source X-ray
_exptl_absorpt_coefficient_mu 19.715
_exptl_absorpt_correction_T_max 0.914
_exptl_absorpt_correction_T_min 0.552
_exptl_absorpt_correction_type multi-scan
_exptl_absorpt_process_details SADABS
_exptl_crystal_colour Colourless
_exptl_crystal_density_diffrn 3.072
_exptl_crystal_description Rectangular
_exptl_crystal_F_000 1376
_exptl_crystal_size_max 0.198
_exptl_crystal_size_mid 0.156
_exptl_crystal_size_min 0.088
_refine_diff_density_max 1.990
_refine_diff_density_min -2.244
_refine_diff_density_rms 0.243
_refine_ls_extinction_method none
_refine_ls_goodness_of_fit_ref 1.084
_refine_ls_hydrogen_treatment constr
_refine_ls_matrix_type full
_refine_ls_number_parameters 103
_refine_ls_number_reflns 2112
_refine_ls_number_restraints 0
_refine_ls_restrained_S_all 1.084
_refine_ls_R_factor_all 0.0376
_refine_ls_R_factor_gt 0.0353
_refine_ls_shift/su_max 0.001
_refine_ls_shift/su_mean 0.000
_refine_ls_structure_factor_coef Fsqd
_refine_ls_weighting_details 'w=1/[\s^2^(Fo^2^)+(0.0638P)^2^+0.7557P] where P=(Fo^2^+2Fc^2^)/3'
_refine_ls_weighting_scheme calc
_refine_ls_wR_factor_gt 0.0922
_refine_ls_wR_factor_ref 0.0946
_reflns_Friedel_coverage 0.000
_reflns_number_gt 1963
_reflns_number_total 2112
_reflns_threshold_expression 'I > 2\s(I)'
_cod_data_source_file d0cc02232b3.cif
_cod_data_source_block mo_L4Se_I_0m_a
_cod_depositor_comments
;
The following automatic conversions were performed:

data item '_exptl_absorpt_correction_type' value 'Multi-Scan' was
changed to 'multi-scan' in accordance with the
/home/data/users/saulius/crontab/automatic-downloads/rss-feeds/RSC/lib/dictionaries/cif_core.dic
dictionary named 'cif_core.dic' version 2.4.2 last updated on
2011-04-26.

Automatic conversion script
Id: cif_fix_values 7556 2019-12-06 15:28:31Z antanas 

 Adding full bibliography for 7126575--7126581.cif.
;
_cod_original_sg_symbol_H-M 'P 21/n'
_cod_database_code 7126580
_shelx_shelxl_version_number 2014/7
_shelx_space_group_comment
;
The symmetry employed for this shelxl refinement is uniquely defined
by the following loop, which should always be used as a source of
symmetry information in preference to the above space-group names.
They are only intended as comments.
;

loop_
_space_group_symop_operation_xyz
'x, y, z'
'-x+1/2, y+1/2, -z+1/2'
'-x, -y, -z'
'x-1/2, -y-1/2, z-1/2'

loop_
_atom_site_label
_atom_site_type_symbol
_atom_site_fract_x
_atom_site_fract_y
_atom_site_fract_z
_atom_site_U_iso_or_equiv
_atom_site_adp_type
_atom_site_occupancy
_atom_site_site_symmetry_order
_atom_site_calc_flag
_atom_site_refinement_flags_posn
_atom_site_refinement_flags_adp
_atom_site_refinement_flags_occupancy
_atom_site_disorder_assembly
_atom_site_disorder_group
Hg1 Hg 0.40672(3) 0.36598(2) 0.41127(2) 0.04662(15) Uani 1 1 d . . . . .
I002 I 0.45976(6) 0.62229(4) 0.27451(4) 0.05094(17) Uani 1 1 d . . . . .
Se03 Se 0.64586(8) 0.30183(6) 0.32418(6) 0.0525(2) Uani 1 1 d . . . . .
N2 N 0.7531(6) 0.1044(5) 0.4755(5) 0.0435(12) Uani 1 1 d . . . . .
N1 N 0.5990(6) 0.0321(5) 0.3499(4) 0.0401(11) Uani 1 1 d . . . . .
C007 C 0.2032(9) 0.3882(7) 0.4881(7) 0.0550(17) Uani 1 1 d . . . . .
H00A H 0.1320 0.3302 0.4551 0.082 Uiso 1 1 calc R U . . .
H00B H 0.1686 0.4737 0.4773 0.082 Uiso 1 1 calc R U . . .
H00C H 0.2146 0.3711 0.5674 0.082 Uiso 1 1 calc R U . . .
C5 C 0.8483(9) 0.1892(9) 0.5419(7) 0.065(2) Uani 1 1 d . . . . .
H5A H 0.9239 0.2240 0.4949 0.098 Uiso 1 1 calc R U . . .
H5B H 0.8946 0.1428 0.6030 0.098 Uiso 1 1 calc R U . . .
H5C H 0.7893 0.2569 0.5718 0.098 Uiso 1 1 calc R U . . .
C2 C 0.7405(8) -0.0231(6) 0.4917(6) 0.0516(16) Uani 1 1 d . . . . .
H2 H 0.7893 -0.0707 0.5474 0.062 Uiso 1 1 calc R U . . .
C1 C 0.6456(8) -0.0669(6) 0.4131(5) 0.0451(14) Uani 1 1 d . . . . .
H1 H 0.6165 -0.1510 0.4036 0.054 Uiso 1 1 calc R U . . .
C3 C 0.6655(7) 0.1373(5) 0.3874(5) 0.0378(13) Uani 1 1 d . . . . .
C4 C 0.4922(8) 0.0222(7) 0.2551(6) 0.0571(17) Uani 1 1 d . . . . .
H4A H 0.3955 0.0486 0.2790 0.086 Uiso 1 1 calc R U . . .
H4B H 0.4875 -0.0642 0.2295 0.086 Uiso 1 1 calc R U . . .
H4C H 0.5237 0.0758 0.1945 0.086 Uiso 1 1 calc R U . . .

loop_
_atom_site_aniso_label
_atom_site_aniso_U_11
_atom_site_aniso_U_22
_atom_site_aniso_U_33
_atom_site_aniso_U_23
_atom_site_aniso_U_13
_atom_site_aniso_U_12
Hg1 0.0505(2) 0.0409(2) 0.0487(2) 0.00154(9) 0.00605(13) 0.00111(9)
I002 0.0630(3) 0.0381(3) 0.0515(3) 0.00551(15) -0.0011(2) -0.00951(17)
Se03 0.0590(4) 0.0382(4) 0.0610(4) 0.0122(3) 0.0200(3) 0.0014(3)
N2 0.040(3) 0.045(3) 0.046(3) -0.003(2) 0.009(2) 0.003(2)
N1 0.044(3) 0.039(3) 0.038(3) 0.000(2) 0.004(2) -0.001(2)
C007 0.051(4) 0.057(4) 0.058(4) 0.007(3) 0.011(3) 0.003(3)
C5 0.060(5) 0.072(5) 0.064(5) -0.011(4) -0.002(4) -0.005(4)
C2 0.059(4) 0.048(4) 0.049(4) 0.003(3) 0.006(3) 0.011(3)
C1 0.058(4) 0.033(3) 0.045(3) 0.000(2) 0.008(3) 0.003(3)
C3 0.035(3) 0.040(3) 0.039(3) 0.001(2) 0.008(2) 0.003(2)
C4 0.064(5) 0.059(4) 0.048(4) 0.006(3) -0.006(3) -0.009(3)

loop_
_atom_type_symbol
_atom_type_description
_atom_type_scat_dispersion_real
_atom_type_scat_dispersion_imag
_atom_type_scat_source
C C 0.0033 0.0016 'International Tables Vol C Tables 4.2.6.8 and 6.1.1.4'
H H 0.0000 0.0000 'International Tables Vol C Tables 4.2.6.8 and 6.1.1.4'
Hg Hg -2.3894 9.2266 'International Tables Vol C Tables 4.2.6.8 and 6.1.1.4'
I I -0.4742 1.8119 'International Tables Vol C Tables 4.2.6.8 and 6.1.1.4'
Se Se -0.0929 2.2259 'International Tables Vol C Tables 4.2.6.8 and 6.1.1.4'
N N 0.0061 0.0033 'International Tables Vol C Tables 4.2.6.8 and 6.1.1.4'

loop_
_geom_angle_atom_site_label_1
_geom_angle_atom_site_label_2
_geom_angle_atom_site_label_3
_geom_angle
_geom_angle_site_symmetry_1
_geom_angle_site_symmetry_3
_geom_angle_publ_flag
C007 Hg1 Se03 170.7(2) . . ?
C007 Hg1 I002 105.7(2) . . ?
Se03 Hg1 I002 83.104(18) . . ?
C3 Se03 Hg1 99.07(19) . . ?
C3 N2 C2 108.5(6) . . ?
C3 N2 C5 126.1(6) . . ?
C2 N2 C5 125.4(6) . . ?
C3 N1 C1 109.2(5) . . ?
C3 N1 C4 126.6(5) . . ?
C1 N1 C4 124.2(6) . . ?
Hg1 C007 H00A 109.5 . . ?
Hg1 C007 H00B 109.5 . . ?
H00A C007 H00B 109.5 . . ?
Hg1 C007 H00C 109.5 . . ?
H00A C007 H00C 109.5 . . ?
H00B C007 H00C 109.5 . . ?
N2 C5 H5A 109.5 . . ?
N2 C5 H5B 109.5 . . ?
H5A C5 H5B 109.5 . . ?
N2 C5 H5C 109.5 . . ?
H5A C5 H5C 109.5 . . ?
H5B C5 H5C 109.5 . . ?
C1 C2 N2 107.3(6) . . ?
C1 C2 H2 126.4 . . ?
N2 C2 H2 126.4 . . ?
C2 C1 N1 107.9(6) . . ?
C2 C1 H1 126.1 . . ?
N1 C1 H1 126.1 . . ?
N1 C3 N2 107.2(5) . . ?
N1 C3 Se03 126.4(5) . . ?
N2 C3 Se03 126.4(5) . . ?
N1 C4 H4A 109.5 . . ?
N1 C4 H4B 109.5 . . ?
H4A C4 H4B 109.5 . . ?
N1 C4 H4C 109.5 . . ?
H4A C4 H4C 109.5 . . ?
H4B C4 H4C 109.5 . . ?

loop_
_geom_bond_atom_site_label_1
_geom_bond_atom_site_label_2
_geom_bond_distance
_geom_bond_site_symmetry_2
_geom_bond_publ_flag
Hg1 C007 2.071(8) . ?
Hg1 Se03 2.4940(7) . ?
Hg1 I002 3.1905(5) . ?
Se03 C3 1.895(6) . ?
N2 C3 1.338(9) . ?
N2 C2 1.362(9) . ?
N2 C5 1.455(9) . ?
N1 C3 1.330(8) . ?
N1 C1 1.345(8) . ?
N1 C4 1.463(8) . ?
C007 H00A 0.9600 . ?
C007 H00B 0.9600 . ?
C007 H00C 0.9600 . ?
C5 H5A 0.9600 . ?
C5 H5B 0.9600 . ?
C5 H5C 0.9600 . ?
C2 C1 1.330(10) . ?
C2 H2 0.9300 . ?
C1 H1 0.9300 . ?
C4 H4A 0.9600 . ?
C4 H4B 0.9600 . ?
C4 H4C 0.9600 . ?
